data_4325549
loop_
_publ_author_name
'Kelly J. Kilpin'
'Emma L. Gavey'
'C. John McAdam'
'Christopher B. Anderson'
'Samuel J. Lind'
'Courtney C. Keep'
'Keith C. Gordon'
'James D. Crowley'

_publ_section_title
;
 Palladium(II) Complexes of Readily Functionalized Bidentate
 2-Pyridyl-1,2,3-triazole "Click" Ligands: A Synthetic, Structural,
 Spectroscopic, and Computational Study
;
_journal_name_full 'Inorganic Chemistry'
_journal_page_first 6334
_journal_page_last 6346
_journal_paper_doi 10.1021/ic200789b
_journal_volume 50
_journal_year 2011
_chemical_formula_moiety 'C26 H20 N8 Pd, 2(B F4)'
_chemical_formula_sum 'C26 H20 B2 F8 N8 Pd'
_chemical_formula_weight 724.52
_chemical_name_systematic
;
 ?
;
_space_group_IT_number 2
_symmetry_cell_setting triclinic
_symmetry_space_group_name_Hall '-P 1'
_symmetry_space_group_name_H-M 'P -1'
_atom_sites_solution_hydrogens geom
_atom_sites_solution_primary direct
_atom_sites_solution_secondary difmap
_audit_creation_method SHELXL-97
_cell_angle_alpha 89.426(4)
_cell_angle_beta 68.482(4)
_cell_angle_gamma 77.336(4)
_cell_formula_units_Z 1
_cell_length_a 7.5443(6)
_cell_length_b 9.8221(8)
_cell_length_c 9.8607(8)
_cell_measurement_reflns_used 9224
_cell_measurement_temperature 91(2)
_cell_measurement_theta_max 32.8445
_cell_measurement_theta_min 2.9615
_cell_volume 661.22(10)
_computing_structure_refinement 'SHELXL-97 (Sheldrick, 1997)'
_diffrn_ambient_temperature 91(2)
_diffrn_measured_fraction_theta_full 0.997
_diffrn_measured_fraction_theta_max 0.997
_diffrn_radiation_monochromator graphite
_diffrn_radiation_source 'fine-focus sealed tube'
_diffrn_radiation_type MoK\a
_diffrn_radiation_wavelength 0.71073
_diffrn_reflns_av_R_equivalents 0.0314
_diffrn_reflns_av_sigmaI/netI 0.0201
_diffrn_reflns_limit_h_max 9
_diffrn_reflns_limit_h_min -9
_diffrn_reflns_limit_k_max 11
_diffrn_reflns_limit_k_min -11
_diffrn_reflns_limit_l_max 11
_diffrn_reflns_limit_l_min -11
_diffrn_reflns_number 15720
_diffrn_reflns_theta_full 25.49
_diffrn_reflns_theta_max 25.49
_diffrn_reflns_theta_min 2.98
_exptl_absorpt_coefficient_mu 0.795
_exptl_absorpt_correction_T_max 0.9392
_exptl_absorpt_correction_T_min 0.7163
_exptl_absorpt_correction_type multi-scan
_exptl_absorpt_process_details SADABS
_exptl_crystal_colour yellow
_exptl_crystal_density_diffrn 1.819
_exptl_crystal_description plate
_exptl_crystal_F_000 360
_exptl_crystal_size_max 0.45
_exptl_crystal_size_mid 0.21
_exptl_crystal_size_min 0.08
_refine_diff_density_max 0.419
_refine_diff_density_min -0.369
_refine_diff_density_rms 0.055
_refine_ls_extinction_method none
_refine_ls_goodness_of_fit_ref 1.098
_refine_ls_hydrogen_treatment constr
_refine_ls_matrix_type full
_refine_ls_number_parameters 205
_refine_ls_number_reflns 2456
_refine_ls_number_restraints 0
_refine_ls_restrained_S_all 1.098
_refine_ls_R_factor_all 0.0197
_refine_ls_R_factor_gt 0.0192
_refine_ls_shift/su_max 0.000
_refine_ls_shift/su_mean 0.000
_refine_ls_structure_factor_coef Fsqd
_refine_ls_weighting_details 'calc w=1/[\s^2^(Fo^2^)+(0.0150P)^2^+0.5479P] where P=(Fo^2^+2Fc^2^)/3'
_refine_ls_weighting_scheme calc
_refine_ls_wR_factor_gt 0.0463
_refine_ls_wR_factor_ref 0.0466
_reflns_number_gt 2415
_reflns_number_total 2456
_reflns_threshold_expression >2sigma(I)
_cod_data_source_file ic200789b_si_001_06.cif
_cod_data_source_block 820912
_cod_original_cell_volume 661.23(9)
_cod_database_code 4325549

loop_
_symmetry_equiv_pos_as_xyz
'x, y, z'
'-x, -y, -z'

loop_
_atom_site_label
_atom_site_type_symbol
_atom_site_fract_x
_atom_site_fract_y
_atom_site_fract_z
_atom_site_U_iso_or_equiv
_atom_site_adp_type
_atom_site_occupancy
_atom_site_symmetry_multiplicity
_atom_site_calc_flag
_atom_site_refinement_flags
Pd1 Pd 0.5000 0.5000 0.5000 0.01276(7) Uani 1 2 d S
N1 n 0.7459(2) 0.58101(15) 0.07013(16) 0.0153(3) Uani 1 1 d .
N2 n 0.6961(2) 0.62206(15) 0.21098(15) 0.0157(3) Uani 1 1 d .
N3 n 0.6193(2) 0.52508(15) 0.28575(16) 0.0163(3) Uani 1 1 d .
N4 n 0.5388(2) 0.67441(15) 0.58656(16) 0.0149(3) Uani 1 1 d .
C1 C 0.6270(3) 0.77118(18) 0.5097(2) 0.0177(4) Uani 1 1 d .
H1 H 0.6825 0.7578 0.4060 0.021 Uiso 1 1 calc R
C2 C 0.6388(3) 0.88934(19) 0.5776(2) 0.0184(4) Uani 1 1 d .
H2 H 0.7033 0.9554 0.5208 0.022 Uiso 1 1 calc R
C3 C 0.5565(3) 0.91123(18) 0.7284(2) 0.0174(4) Uani 1 1 d .
H3 H 0.5604 0.9935 0.7761 0.021 Uiso 1 1 calc R
C4 C 0.4678(3) 0.81092(18) 0.80911(19) 0.0165(4) Uani 1 1 d .
H4 H 0.4112 0.8229 0.9128 0.020 Uiso 1 1 calc R
C5 C 0.4635(2) 0.69360(18) 0.73551(19) 0.0149(4) Uani 1 1 d .
C6 C 0.6191(3) 0.42129(18) 0.19534(19) 0.0158(4) Uani 1 1 d .
C7 C 0.7008(3) 0.45696(18) 0.05532(19) 0.0166(4) Uani 1 1 d .
H7 H 0.7214 0.4062 -0.0328 0.020 Uiso 1 1 calc R
C8 C 0.8335(3) 0.66786(18) -0.04247(19) 0.0162(4) Uani 1 1 d .
C9 C 0.9076(3) 0.61494(19) -0.1877(2) 0.0176(4) Uani 1 1 d .
H9 H 0.9015 0.5233 -0.2126 0.021 Uiso 1 1 calc R
C10 C 0.9910(3) 0.6994(2) -0.2959(2) 0.0192(4) Uani 1 1 d .
H10 H 1.0430 0.6650 -0.3957 0.023 Uiso 1 1 calc R
C11 C 0.9985(3) 0.83272(19) -0.2591(2) 0.0204(4) Uani 1 1 d .
H11 H 1.0550 0.8900 -0.3334 0.024 Uiso 1 1 calc R
C12 C 0.9232(3) 0.8828(2) -0.1129(2) 0.0221(4) Uani 1 1 d .
H12 H 0.9284 0.9746 -0.0879 0.027 Uiso 1 1 calc R
C13 C 0.8409(3) 0.80081(19) -0.0034(2) 0.0202(4) Uani 1 1 d .
H13 H 0.7906 0.8349 0.0965 0.024 Uiso 1 1 calc R
F1 F 0.2056(2) 0.84786(15) 0.39336(13) 0.0492(4) Uani 1 1 d .
F2 F 0.19457(19) 0.63341(12) 0.32202(14) 0.0334(3) Uani 1 1 d .
F3 F 0.01100(18) 0.82625(15) 0.26948(17) 0.0462(4) Uani 1 1 d .
F4 F 0.33974(17) 0.77442(14) 0.15344(12) 0.0329(3) Uani 1 1 d .
B1 B 0.1864(3) 0.7718(2) 0.2861(2) 0.0206(4) Uani 1 1 d .

loop_
_atom_site_aniso_label
_atom_site_aniso_U_11
_atom_site_aniso_U_22
_atom_site_aniso_U_33
_atom_site_aniso_U_23
_atom_site_aniso_U_13
_atom_site_aniso_U_12
Pd1 0.01617(11) 0.01352(10) 0.00920(10) 0.00117(7) -0.00380(8) -0.00634(7)
N1 0.0179(8) 0.0167(7) 0.0113(7) 0.0015(6) -0.0046(6) -0.0052(6)
N2 0.0180(8) 0.0178(7) 0.0106(7) 0.0027(6) -0.0035(6) -0.0054(6)
N3 0.0171(8) 0.0173(7) 0.0148(7) 0.0020(6) -0.0053(6) -0.0060(6)
N4 0.0162(8) 0.0159(7) 0.0134(7) 0.0011(6) -0.0060(6) -0.0048(6)
C1 0.0216(9) 0.0191(9) 0.0148(9) 0.0031(7) -0.0076(8) -0.0081(7)
C2 0.0210(10) 0.0174(9) 0.0198(9) 0.0043(7) -0.0087(8) -0.0085(7)
C3 0.0182(9) 0.0159(8) 0.0203(9) -0.0004(7) -0.0095(8) -0.0045(7)
C4 0.0169(9) 0.0193(9) 0.0133(8) -0.0009(7) -0.0054(7) -0.0041(7)
C5 0.0134(8) 0.0169(8) 0.0149(9) 0.0023(7) -0.0058(7) -0.0035(7)
C6 0.0158(9) 0.0166(8) 0.0152(9) -0.0014(7) -0.0060(7) -0.0039(7)
C7 0.0183(9) 0.0174(9) 0.0143(9) -0.0003(7) -0.0057(7) -0.0049(7)
C8 0.0140(9) 0.0202(9) 0.0145(9) 0.0066(7) -0.0051(7) -0.0049(7)
C9 0.0164(9) 0.0171(9) 0.0196(9) 0.0003(7) -0.0072(8) -0.0036(7)
C10 0.0159(9) 0.0263(10) 0.0134(9) 0.0008(7) -0.0046(7) -0.0024(7)
C11 0.0186(9) 0.0235(9) 0.0197(9) 0.0085(8) -0.0066(8) -0.0073(7)
C12 0.0258(10) 0.0195(9) 0.0226(10) 0.0023(8) -0.0096(8) -0.0074(8)
C13 0.0240(10) 0.0215(9) 0.0142(9) -0.0001(7) -0.0063(8) -0.0047(8)
F1 0.0897(11) 0.0464(8) 0.0173(6) -0.0024(6) -0.0088(7) -0.0470(8)
F2 0.0487(8) 0.0187(6) 0.0397(7) 0.0036(5) -0.0228(6) -0.0109(5)
F3 0.0250(7) 0.0505(8) 0.0602(9) 0.0294(7) -0.0118(7) -0.0114(6)
F4 0.0266(6) 0.0504(8) 0.0156(6) 0.0003(5) -0.0019(5) -0.0073(6)
B1 0.0243(11) 0.0199(10) 0.0155(10) -0.0001(8) -0.0042(9) -0.0066(9)

loop_
_atom_type_symbol
_atom_type_description
_atom_type_scat_dispersion_real
_atom_type_scat_dispersion_imag
_atom_type_scat_source
C C 0.0033 0.0016 'International Tables Vol C Tables 4.2.6.8 and 6.1.1.4'
H H 0.0000 0.0000 'International Tables Vol C Tables 4.2.6.8 and 6.1.1.4'
N N 0.0061 0.0033 'International Tables Vol C Tables 4.2.6.8 and 6.1.1.4'
B B 0.0013 0.0007 'International Tables Vol C Tables 4.2.6.8 and 6.1.1.4'
F F 0.0171 0.0103 'International Tables Vol C Tables 4.2.6.8 and 6.1.1.4'
Pd Pd -0.9988 1.0072 'International Tables Vol C Tables 4.2.6.8 and 6.1.1.4'

loop_
_geom_angle_atom_site_label_1
_geom_angle_atom_site_label_2
_geom_angle_atom_site_label_3
_geom_angle
_geom_angle_site_symmetry_1
_geom_angle_site_symmetry_3
N3 Pd1 N3 180.0 2_666 .
N3 Pd1 N4 79.57(6) 2_666 .
N3 Pd1 N4 100.43(6) . .
N3 Pd1 N4 100.43(6) 2_666 2_666
N3 Pd1 N4 79.57(6) . 2_666
N4 Pd1 N4 180.00(4) . 2_666
N2 N1 C7 111.52(14) . .
N2 N1 C8 119.77(14) . .
C7 N1 C8 128.71(15) . .
N3 N2 N1 105.86(14) . .
N2 N3 C6 110.93(14) . .
N2 N3 Pd1 134.02(12) . .
C6 N3 Pd1 115.03(11) . .
C1 N4 C5 118.42(15) . .
C1 N4 Pd1 125.74(12) . .
C5 N4 Pd1 115.82(11) . .
N4 C1 C2 121.74(17) . .
N4 C1 H1 119.1 . .
C2 C1 H1 119.1 . .
C1 C2 C3 119.84(17) . .
C1 C2 H2 120.1 . .
C3 C2 H2 120.1 . .
C2 C3 C4 118.93(17) . .
C2 C3 H3 120.5 . .
C4 C3 H3 120.5 . .
C5 C4 C3 118.70(16) . .
C5 C4 H4 120.7 . .
C3 C4 H4 120.7 . .
N4 C5 C4 122.31(16) . .
N4 C5 C6 112.71(15) . 2_666
C4 C5 C6 124.98(16) . 2_666
N3 C6 C7 107.02(15) . .
N3 C6 C5 116.74(15) . 2_666
C7 C6 C5 136.24(17) . 2_666
N1 C7 C6 104.67(15) . .
N1 C7 H7 127.7 . .
C6 C7 H7 127.7 . .
C13 C8 C9 121.89(16) . .
C13 C8 N1 119.42(16) . .
C9 C8 N1 118.68(16) . .
C8 C9 C10 118.44(17) . .
C8 C9 H9 120.8 . .
C10 C9 H9 120.8 . .
C11 C10 C9 120.51(17) . .
C11 C10 H10 119.7 . .
C9 C10 H10 119.7 . .
C10 C11 C12 119.75(17) . .
C10 C11 H11 120.1 . .
C12 C11 H11 120.1 . .
C13 C12 C11 120.89(18) . .
C13 C12 H12 119.6 . .
C11 C12 H12 119.6 . .
C12 C13 C8 118.51(17) . .
C12 C13 H13 120.7 . .
C8 C13 H13 120.7 . .
F1 B1 F3 111.14(18) . .
F1 B1 F2 109.37(17) . .
F3 B1 F2 109.28(17) . .
F1 B1 F4 109.43(17) . .
F3 B1 F4 108.62(17) . .
F2 B1 F4 108.96(16) . .

loop_
_geom_bond_atom_site_label_1
_geom_bond_atom_site_label_2
_geom_bond_distance
_geom_bond_site_symmetry_2
Pd1 N3 2.0065(15) 2_666
Pd1 N3 2.0065(15) .
Pd1 N4 2.0450(14) .
Pd1 N4 2.0450(14) 2_666
N1 N2 1.340(2) .
N1 C7 1.358(2) .
N1 C8 1.445(2) .
N2 N3 1.304(2) .
N3 C6 1.362(2) .
N4 C1 1.347(2) .
N4 C5 1.365(2) .
C1 C2 1.381(3) .
C1 H1 0.9500 .
C2 C3 1.383(3) .
C2 H2 0.9500 .
C3 C4 1.391(3) .
C3 H3 0.9500 .
C4 C5 1.381(3) .
C4 H4 0.9500 .
C5 C6 1.452(2) 2_666
C6 C7 1.367(2) .
C6 C5 1.452(2) 2_666
C7 H7 0.9500 .
C8 C13 1.384(3) .
C8 C9 1.391(3) .
C9 C10 1.393(3) .
C9 H9 0.9500 .
C10 C11 1.381(3) .
C10 H10 0.9500 .
C11 C12 1.391(3) .
C11 H11 0.9500 .
C12 C13 1.382(3) .
C12 H12 0.9500 .
C13 H13 0.9500 .
F1 B1 1.369(3) .
F2 B1 1.395(2) .
F3 B1 1.382(3) .
F4 B1 1.397(2) .
